data_4500238
loop_
_publ_author_name
'Singh, Amit'
'Ramanan, Arunachalam'
'Bandyopadhyay, Debkumar'

_publ_section_title
;
 Link between Isostructurality, Polymorphism, and Weak Interactions in
 Palladacycle Crystals: Chemical Insight
;
_journal_issue 7
_journal_name_full 'Crystal Growth &amp; Design'
_journal_page_first 2743
_journal_paper_doi 10.1021/cg101289s
_journal_volume 11
_journal_year 2011
_chemical_formula_moiety 'C15 H15 I N2 Pd S'
_chemical_formula_sum 'C15 H15 I N2 Pd S'
_chemical_formula_weight 488.66
_chemical_name_systematic
; 
 ? 
;
_space_group_IT_number 15
_symmetry_cell_setting monoclinic
_symmetry_space_group_name_Hall '-C 2yc'
_symmetry_space_group_name_H-M 'C 1 2/c 1'
_atom_sites_solution_hydrogens geom
_atom_sites_solution_primary direct
_atom_sites_solution_secondary difmap
_audit_creation_method SHELXL-97
_cell_angle_alpha 90.00
_cell_angle_beta 127.517(17)
_cell_angle_gamma 90.00
_cell_formula_units_Z 8
_cell_length_a 21.27(2)
_cell_length_b 11.464(4)
_cell_length_c 16.749(5)
_cell_measurement_reflns_used 1442
_cell_measurement_temperature 298(2)
_cell_measurement_theta_max 28.28
_cell_measurement_theta_min 2.49
_cell_volume 3239(3)
_computing_cell_refinement 'Bruker SMART'
_computing_data_collection 'Bruker SMART'
_computing_data_reduction 'Bruker SAINT'
_computing_molecular_graphics 'Bruker SHELXTL'
_computing_publication_material 'Bruker SHELXTL'
_computing_structure_refinement 'SHELXL-97 (Sheldrick, 1997)'
_computing_structure_solution 'SHELXS-97 (Sheldrick, 1990)'
_diffrn_ambient_temperature 298(2)
_diffrn_measured_fraction_theta_full 0.998
_diffrn_measured_fraction_theta_max 0.998
_diffrn_measurement_device_type 'CCD area detector'
_diffrn_measurement_method 'phi and omega scans'
_diffrn_radiation_monochromator graphite
_diffrn_radiation_source 'fine-focus sealed tube'
_diffrn_radiation_type MoK\a
_diffrn_radiation_wavelength 0.71073
_diffrn_reflns_av_R_equivalents 0.0410
_diffrn_reflns_av_sigmaI/netI 0.1092
_diffrn_reflns_limit_h_max 28
_diffrn_reflns_limit_h_min -28
_diffrn_reflns_limit_k_max 15
_diffrn_reflns_limit_k_min -15
_diffrn_reflns_limit_l_max 22
_diffrn_reflns_limit_l_min -22
_diffrn_reflns_number 3998
_diffrn_reflns_theta_full 28.36
_diffrn_reflns_theta_max 28.36
_diffrn_reflns_theta_min 2.15
_exptl_absorpt_coefficient_mu 3.172
_exptl_absorpt_correction_T_max 0.641
_exptl_absorpt_correction_T_min 0.549
_exptl_absorpt_correction_type multi-scan
_exptl_absorpt_process_details SADABS
_exptl_crystal_colour Brown
_exptl_crystal_density_diffrn 2.004
_exptl_crystal_density_meas 2.002
_exptl_crystal_density_method 'not measured'
_exptl_crystal_description Block
_exptl_crystal_F_000 1872.0
_exptl_crystal_size_max 0.30
_exptl_crystal_size_mid 0.16
_exptl_crystal_size_min 0.14
_refine_diff_density_max 1.103
_refine_diff_density_min -1.012
_refine_diff_density_rms 0.156
_refine_ls_extinction_coef 0.00005(1)
_refine_ls_extinction_expression Fc^*^=kFc[1+0.001xFc^2^\l^3^/sin(2\q)]^-1/4^
_refine_ls_extinction_method SHELXL
_refine_ls_goodness_of_fit_ref 1.060
_refine_ls_hydrogen_treatment constr
_refine_ls_matrix_type full
_refine_ls_number_parameters 155
_refine_ls_number_reflns 2749
_refine_ls_number_restraints 0
_refine_ls_restrained_S_all 1.060
_refine_ls_R_factor_all 0.1002
_refine_ls_R_factor_gt 0.0681
_refine_ls_shift/su_max 0.001
_refine_ls_shift/su_mean 0.000
_refine_ls_structure_factor_coef Fsqd
_refine_ls_weighting_details 'calc w=1/[\s^2^(Fo^2^)+(0.0355P)^2^+0.0000P] where P=(Fo^2^+2Fc^2^)/3'
_refine_ls_weighting_scheme calc
_refine_ls_wR_factor_gt 0.1296
_refine_ls_wR_factor_ref 0.1412
_reflns_number_gt 2030
_reflns_number_total 3975
_reflns_threshold_expression >2sigma(I)
_cod_data_source_file cg101289s_si_002.cif
_cod_data_source_block 4c
_cod_depositor_comments
;
The following automatic conversions were performed:

'_symmetry_cell_setting' value 'Monoclinic' changed to 'monoclinic'
according to /home/saulius/struct/CIF-dictionaries/cif_core.dic
dictionary named 'cif_core.dic' version 2.4.1 from 2010-06-29.

Automatic conversion script
Id: cif_fix_values 1715 2011-07-08 13:25:40Z adriana 
;
_cod_original_sg_symbol_H-M C2/c
_cod_database_code 4500238

loop_
_symmetry_equiv_pos_as_xyz
'x, y, z'
'-x, y, -z+1/2'
'x+1/2, y+1/2, z'
'-x+1/2, y+1/2, -z+1/2'
'-x, -y, -z'
'x, -y, z-1/2'
'-x+1/2, -y+1/2, -z'
'x+1/2, -y+1/2, z-1/2'

loop_
_atom_site_label
_atom_site_type_symbol
_atom_site_fract_x
_atom_site_fract_y
_atom_site_fract_z
_atom_site_U_iso_or_equiv
_atom_site_adp_type
_atom_site_occupancy
_atom_site_symmetry_multiplicity
_atom_site_calc_flag
_atom_site_refinement_flags
I1 I 0.18263(5) 0.55187(6) 1.07963(6) 0.0518(3) Uani 1 1 d .
Pd1 Pd 0.16449(6) 0.74894(7) 0.99395(6) 0.0367(3) Uani 1 1 d .
S1 S 0.21282(19) 0.8721(2) 1.1355(2) 0.0437(8) Uani 1 1 d .
N1 N 0.1100(5) 0.8939(8) 0.8247(7) 0.039(2) Uani 1 1 d .
N2 N 0.1404(5) 0.8970(6) 0.9185(6) 0.0236(18) Uani 1 1 d .
C1 C 0.1014(3) 0.7830(4) 0.7924(3) 0.046(3) Uani 1 1 d G
C2 C 0.1202(3) 0.6890(4) 0.8571(3) 0.039(3) Uani 1 1 d G
C3 C 0.1066(4) 0.5742(5) 0.8208(4) 0.044(3) Uani 1 1 d G
H3 H 0.1191 0.5119 0.8637 0.052 Uiso 1 1 calc R
C4 C 0.0741(4) 0.5535(6) 0.7199(5) 0.059(4) Uani 1 1 d G
C5 C 0.0553(4) 0.6476(6) 0.6552(4) 0.050(3) Uani 1 1 d G
H5 H 0.0338 0.6339 0.5883 0.060 Uiso 1 1 calc R
C6 C 0.0690(4) 0.7623(5) 0.6915(4) 0.069(4) Uani 1 1 d G
H6 H 0.0565 0.8247 0.6486 0.083 Uiso 1 1 calc R
C7 C 0.1536(3) 1.0061(3) 0.9658(3) 0.032(3) Uani 1 1 d G
C8 C 0.1824(4) 1.0059(4) 1.0649(4) 0.028(2) Uani 1 1 d G
C9 C 0.1937(4) 1.1096(5) 1.1133(5) 0.080(5) Uani 1 1 d G
H9 H 0.2132 1.1095 1.1803 0.096 Uiso 1 1 calc R
C10 C 0.1762(4) 1.2135(5) 1.0627(5) 0.067(4) Uani 1 1 d G
H10 H 0.1839 1.2836 1.0954 0.080 Uiso 1 1 calc R
C11 C 0.1474(4) 1.2136(4) 0.9636(5) 0.057(4) Uani 1 1 d G
H11 H 0.1356 1.2839 0.9293 0.068 Uiso 1 1 calc R
C12 C 0.1361(4) 1.1099(4) 0.9151(4) 0.049(3) Uani 1 1 d G
H12 H 0.1166 1.1101 0.8481 0.059 Uiso 1 1 calc R
C13 C 0.1500(9) 0.8667(11) 1.1723(9) 0.061(4) Uani 1 1 d .
H13A H 0.1633 0.7977 1.2133 0.073 Uiso 1 1 calc R
H13B H 0.1612 0.9341 1.2141 0.073 Uiso 1 1 calc R
C14 C 0.0636(9) 0.8645(11) 1.0877(12) 0.072(4) Uani 1 1 d .
H14A H 0.0508 0.9266 1.0415 0.108 Uiso 1 1 calc R
H14B H 0.0342 0.8745 1.1136 0.108 Uiso 1 1 calc R
H14C H 0.0499 0.7911 1.0533 0.108 Uiso 1 1 calc R
C15 C 0.0519(10) 0.4307(11) 0.6747(10) 0.074(5) Uani 1 1 d .
H15A H 0.0394 0.3831 0.7105 0.112 Uiso 1 1 calc R
H15B H 0.0956 0.3970 0.6800 0.112 Uiso 1 1 calc R
H15C H 0.0066 0.4350 0.6051 0.112 Uiso 1 1 calc R

loop_
_atom_site_aniso_label
_atom_site_aniso_U_11
_atom_site_aniso_U_22
_atom_site_aniso_U_33
_atom_site_aniso_U_23
_atom_site_aniso_U_13
_atom_site_aniso_U_12
I1 0.0646(7) 0.0356(4) 0.0532(5) 0.0086(4) 0.0349(5) 0.0029(4)
Pd1 0.0396(6) 0.0316(4) 0.0397(5) 0.0017(4) 0.0245(5) 0.0026(4)
S1 0.045(2) 0.0379(15) 0.0480(18) -0.0040(13) 0.0282(17) -0.0035(14)
N1 0.021(6) 0.049(6) 0.046(6) 0.017(4) 0.019(5) 0.003(4)
N2 0.024(6) 0.022(4) 0.035(5) 0.012(3) 0.023(4) 0.005(3)
C1 0.048(9) 0.054(7) 0.058(7) -0.015(6) 0.044(7) -0.002(6)
C2 0.045(8) 0.032(6) 0.056(7) 0.013(5) 0.038(7) 0.005(5)
C3 0.026(8) 0.068(8) 0.024(6) -0.013(5) 0.009(6) -0.003(6)
C4 0.018(8) 0.081(10) 0.079(10) -0.019(8) 0.030(8) -0.015(7)
C5 0.027(8) 0.085(10) 0.031(6) 0.010(6) 0.014(6) 0.007(7)
C6 0.101(13) 0.066(9) 0.054(8) 0.006(7) 0.054(9) -0.004(9)
C7 0.020(7) 0.026(5) 0.043(6) 0.008(4) 0.016(6) 0.005(4)
C8 0.002(6) 0.021(5) 0.052(7) 0.004(4) 0.012(5) -0.002(4)
C9 0.078(12) 0.089(11) 0.070(9) -0.061(9) 0.043(9) -0.032(9)
C10 0.081(12) 0.025(6) 0.098(12) -0.024(7) 0.056(11) -0.015(7)
C11 0.066(11) 0.027(6) 0.081(10) 0.007(6) 0.046(9) -0.009(6)
C12 0.028(9) 0.042(7) 0.062(8) 0.008(6) 0.020(7) -0.008(5)
C13 0.077(12) 0.051(8) 0.057(8) -0.008(6) 0.042(9) -0.010(7)
C14 0.059(11) 0.046(8) 0.125(13) -0.001(8) 0.063(11) -0.014(7)
C15 0.118(14) 0.066(9) 0.053(8) 0.002(7) 0.059(9) 0.022(9)

loop_
_atom_type_symbol
_atom_type_description
_atom_type_scat_dispersion_real
_atom_type_scat_dispersion_imag
_atom_type_scat_source
C C 0.0033 0.0016 'International Tables Vol C Tables 4.2.6.8 and 6.1.1.4'
H H 0.0000 0.0000 'International Tables Vol C Tables 4.2.6.8 and 6.1.1.4'
N N 0.0061 0.0033 'International Tables Vol C Tables 4.2.6.8 and 6.1.1.4'
S S 0.1246 0.1234 'International Tables Vol C Tables 4.2.6.8 and 6.1.1.4'
Pd Pd -0.9988 1.0072 'International Tables Vol C Tables 4.2.6.8 and 6.1.1.4'
I I -0.4742 1.8119 'International Tables Vol C Tables 4.2.6.8 and 6.1.1.4'

loop_
_geom_angle_atom_site_label_1
_geom_angle_atom_site_label_2
_geom_angle_atom_site_label_3
_geom_angle
N2 Pd1 C2 78.8(3)
N2 Pd1 S1 85.1(2)
C2 Pd1 S1 163.83(16)
N2 Pd1 I1 174.9(2)
C2 Pd1 I1 98.26(15)
S1 Pd1 I1 97.92(11)
C13 S1 C8 102.2(5)
C13 S1 Pd1 111.3(4)
C8 S1 Pd1 95.0(2)
N2 N1 C1 111.1(7)
N1 N2 C7 119.3(7)
N1 N2 Pd1 119.8(6)
C7 N2 Pd1 120.9(5)
N1 C1 C2 120.6(4)
N1 C1 C6 119.3(4)
C2 C1 C6 120.0
C3 C2 C1 120.0
C1 C2 Pd1 109.59(15)
C2 C3 C4 120.0
C2 C3 H3 120.0
C4 C3 H3 120.0
C5 C4 C3 120.0
C5 C4 C15 117.9(6)
C3 C4 C15 121.9(5)
C4 C5 C6 120.0
C4 C5 H5 120.0
C6 C5 H5 120.0
C5 C6 C1 120.0
C5 C6 H6 120.0
C1 C6 H6 120.0
C8 C7 C12 120.0
C8 C7 N2 117.7(3)
C12 C7 N2 122.2(3)
C9 C8 C7 120.0
C8 C9 C10 120.0
C8 C9 H9 120.0
C10 C9 H9 120.0
C11 C10 C9 120.0
C11 C10 H10 120.0
C9 C10 H10 120.0
C12 C11 C10 120.0
C12 C11 H11 120.0
C10 C11 H11 120.0
C11 C12 C7 120.0
C11 C12 H12 120.0
C7 C12 H12 120.0
C14 C13 S1 115.0(9)
C14 C13 H13A 108.5
S1 C13 H13A 108.5
C14 C13 H13B 108.5
S1 C13 H13B 108.5
H13A C13 H13B 107.5
C13 C14 H14A 109.5
C13 C14 H14B 109.5
H14A C14 H14B 109.5
C13 C14 H14C 109.5
H14A C14 H14C 109.5
H14B C14 H14C 109.5
C4 C15 H15A 109.5
C4 C15 H15B 109.5
H15A C15 H15B 109.5
C4 C15 H15C 109.5
H15A C15 H15C 109.5
H15B C15 H15C 109.5

loop_
_geom_bond_atom_site_label_1
_geom_bond_atom_site_label_2
_geom_bond_distance
I1 Pd1 2.576(2)
Pd1 N2 1.988(7)
Pd1 C2 1.997(5)
Pd1 S1 2.388(4)
S1 C13 1.780(14)
S1 C8 1.799(6)
N1 N2 1.286(11)
N1 C1 1.350(10)
N2 C7 1.414(8)
C3 H3 0.9300
C4 C15 1.531(13)
C5 H5 0.9300
C6 H6 0.9300
C9 H9 0.9300
C10 H10 0.9300
C11 H11 0.9300
C12 H12 0.9300
C13 C14 1.489(18)
C13 H13A 0.9700
C13 H13B 0.9700
C14 H14A 0.9600
C14 H14B 0.9600
C14 H14C 0.9600
C15 H15A 0.9600
C15 H15B 0.9600
C15 H15C 0.9600

loop_
_geom_torsion_atom_site_label_1
_geom_torsion_atom_site_label_2
_geom_torsion_atom_site_label_3
_geom_torsion_atom_site_label_4
_geom_torsion
N2 Pd1 S1 C13 110.4(5)
C2 Pd1 S1 C13 114.7(8)
I1 Pd1 S1 C13 -65.4(5)
N2 Pd1 S1 C8 5.2(3)
C2 Pd1 S1 C8 9.5(6)
I1 Pd1 S1 C8 -170.6(2)
C1 N1 N2 C7 -179.7(6)
C1 N1 N2 Pd1 -2.0(10)
C2 Pd1 N2 N1 0.1(7)
S1 Pd1 N2 N1 178.9(7)
C2 Pd1 N2 C7 177.8(6)
S1 Pd1 N2 C7 -3.4(5)
N2 N1 C1 C2 3.7(9)
N2 N1 C1 C6 179.9(5)
N1 C1 C2 C3 176.2(5)
C6 C1 C2 C3 0.0
N1 C1 C2 Pd1 -3.6(5)
C6 C1 C2 Pd1 -179.8(2)
N2 Pd1 C2 C3 -178.0(2)
S1 Pd1 C2 C3 177.6(5)
N2 Pd1 C2 C1 1.7(3)
S1 Pd1 C2 C1 -2.7(7)
I1 Pd1 C2 C1 177.4(2)
C1 C2 C3 C4 0.0
Pd1 C2 C3 C4 179.7(3)
C2 C3 C4 C5 0.0
C2 C3 C4 C15 -174.9(8)
C3 C4 C5 C6 0.0
C15 C4 C5 C6 175.1(7)
C4 C5 C6 C1 0.0
N1 C1 C6 C5 -176.3(5)
C2 C1 C6 C5 0.0
N1 N2 C7 C8 176.7(6)
Pd1 N2 C7 C8 -0.9(6)
N1 N2 C7 C12 -1.1(9)
Pd1 N2 C7 C12 -178.7(3)
C12 C7 C8 C9 0.0
N2 C7 C8 C9 -177.9(4)
C12 C7 C8 S1 -175.2(4)
N2 C7 C8 S1 7.0(5)
C13 S1 C8 C9 63.7(5)
C13 S1 C8 C7 -121.0(5)
Pd1 S1 C8 C7 -8.0(3)
C7 C8 C9 C10 0.0
S1 C8 C9 C10 175.3(4)
C8 C9 C10 C11 0.0
C9 C10 C11 C12 0.0
C10 C11 C12 C7 0.0
C8 C7 C12 C11 0.0
N2 C7 C12 C11 177.8(4)
C8 S1 C13 C14 60.1(10)
Pd1 S1 C13 C14 -40.3(11)
